data_4516170
loop_
_publ_author_name
'Chen, Ying-Han'
'Li, De-Hai'
'Liu, Yan-Kai'

_publ_section_title
;
 Diversified Synthesis of Chiral Chromane-Containing Polyheterocyclic
 Compounds via Asymmetric Organocatalytic Cascade Reactions.
;
_journal_issue 12
_journal_name_full 'ACS omega'
_journal_page_first 16615
_journal_page_last 16625
_journal_paper_doi 10.1021/acsomega.8b02891
_journal_volume 3
_journal_year 2018
_chemical_absolute_configuration ad
_chemical_formula_moiety '2(C24 H19 N O3 S)'
_chemical_formula_sum 'C48 H38 N2 O6 S2'
_chemical_formula_weight 802.92
_space_group_crystal_system hexagonal
_space_group_IT_number 169
_space_group_name_Hall 'P 61'
_space_group_name_H-M_alt 'P 61'
_atom_sites_solution_hydrogens geom
_atom_sites_solution_primary dual
_audit_creation_date 2016-11-30
_audit_creation_method
;
Olex2 1.2-beta
(compiled 2016.09.09 svn.r3337 for OlexSys, GUI svn.r5227)
;
_cell_angle_alpha 90
_cell_angle_beta 90
_cell_angle_gamma 120
_cell_formula_units_Z 6
_cell_length_a 11.9770(15)
_cell_length_b 11.9770(15)
_cell_length_c 47.127(12)
_cell_measurement_reflns_used 7051
_cell_measurement_temperature 296.15
_cell_measurement_theta_max 21.715
_cell_measurement_theta_min 2.353
_cell_volume 5854.6(18)
_computing_cell_refinement 'SAINT v8.34A (Bruker, 2013)'
_computing_data_reduction 'SAINT v8.34A (Bruker, 2013)'
_computing_molecular_graphics 'Olex2 (Dolomanov et al., 2009)'
_computing_publication_material 'Olex2 (Dolomanov et al., 2009)'
_computing_structure_refinement 'ShelXL (Sheldrick, 2015)'
_computing_structure_solution 'ShelXT (Sheldrick, 2015)'
_diffrn_ambient_temperature 296.15
_diffrn_measured_fraction_theta_full 0.999
_diffrn_measured_fraction_theta_max 0.994
_diffrn_measurement_device_type 'Bruker P4'
_diffrn_radiation_type MoK\a
_diffrn_radiation_wavelength 0.71073
_diffrn_reflns_av_R_equivalents 0.0468
_diffrn_reflns_av_unetI/netI 0.0504
_diffrn_reflns_Laue_measured_fraction_full 0.999
_diffrn_reflns_Laue_measured_fraction_max 0.994
_diffrn_reflns_limit_h_max 15
_diffrn_reflns_limit_h_min -8
_diffrn_reflns_limit_k_max 14
_diffrn_reflns_limit_k_min -15
_diffrn_reflns_limit_l_max 61
_diffrn_reflns_limit_l_min -61
_diffrn_reflns_number 34828
_diffrn_reflns_point_group_measured_fraction_full 0.996
_diffrn_reflns_point_group_measured_fraction_max 0.978
_diffrn_reflns_theta_full 25.242
_diffrn_reflns_theta_max 27.526
_diffrn_reflns_theta_min 2.593
_exptl_absorpt_coefficient_mu 0.192
_exptl_absorpt_correction_type none
_exptl_crystal_colour colourless
_exptl_crystal_colour_primary colourless
_exptl_crystal_density_diffrn 1.366
_exptl_crystal_description block
_exptl_crystal_F_000 2520
_refine_diff_density_max 0.155
_refine_diff_density_min -0.274
_refine_diff_density_rms 0.037
_refine_ls_abs_structure_details
;
 Flack x determined using 2457 quotients [(I+)-(I-)]/[(I+)+(I-)]
 (Parsons, Flack and Wagner, Acta Cryst. B69 (2013) 249-259).
;
_refine_ls_abs_structure_Flack 0.03(3)
_refine_ls_extinction_method none
_refine_ls_goodness_of_fit_ref 1.024
_refine_ls_hydrogen_treatment constr
_refine_ls_matrix_type full
_refine_ls_number_parameters 523
_refine_ls_number_reflns 8789
_refine_ls_number_restraints 1
_refine_ls_restrained_S_all 1.024
_refine_ls_R_factor_all 0.0731
_refine_ls_R_factor_gt 0.0459
_refine_ls_shift/su_max 0.001
_refine_ls_shift/su_mean 0.000
_refine_ls_structure_factor_coef Fsqd
_refine_ls_weighting_details 'w=1/[\s^2^(Fo^2^)+(0.0364P)^2^+0.7767P] where P=(Fo^2^+2Fc^2^)/3'
_refine_ls_weighting_scheme calc
_refine_ls_wR_factor_gt 0.0835
_refine_ls_wR_factor_ref 0.0915
_reflns_Friedel_coverage 0.944
_reflns_Friedel_fraction_full 0.994
_reflns_Friedel_fraction_max 0.961
_reflns_number_gt 6527
_reflns_number_total 8789
_reflns_threshold_expression 'I > 2\s(I)'
_cod_data_source_file ao8b02891_si_001.cif
_cod_data_source_block lyk_0m
_cod_original_cell_volume 5855(2)
_cod_database_code 4516170
_shelx_space_group_comment
;
The symmetry employed for this shelxl refinement is uniquely defined
by the following loop, which should always be used as a source of
symmetry information in preference to the above space-group names.
They are only intended as comments.
;
_olex2_refinement_description
;
1. Fixed Uiso
 At 1.2 times of:
  All C(H) groups, All C(H,H) groups
2.a Ternary CH refined with riding coordinates:
 C1(H1), C5(H5), C6(H6), C25(H25), C29(H29), C30(H30)
2.b Secondary CH2 refined with riding coordinates:
 C4(H4A,H4B), C28(H28A,H28B)
2.c Aromatic/amide H refined with riding coordinates:
 C7(H7), C11(H11), C12(H12), C13(H13), C14(H14), C16(H16), C17(H17), C18(H18),
 C19(H19), C20(H20), C21(H21), C22(H22), C23(H23), C24(H24), C31(H31), C35(H35),
  C36(H36), C37(H37), C38(H38), C40(H40), C41(H41), C42(H42), C43(H43),
 C44(H44), C45(H45), C46(H46), C47(H47), C48(H48)
;
_shelx_shelxl_version_number 2014/7
_olex2_submission_special_instructions 'No special instructions were received'

loop_
_space_group_symop_operation_xyz
'x, y, z'
'x-y, x, z+1/6'
'-y, x-y, z+1/3'
'-x, -y, z+1/2'
'-x+y, -x, z+2/3'
'y, -x+y, z+5/6'

loop_
_atom_site_label
_atom_site_type_symbol
_atom_site_fract_x
_atom_site_fract_y
_atom_site_fract_z
_atom_site_U_iso_or_equiv
_atom_site_adp_type
_atom_site_occupancy
_atom_site_site_symmetry_order
_atom_site_calc_flag
_atom_site_refinement_flags_posn
S1 S 1.00168(9) 0.80116(10) 0.60676(2) 0.0471(2) Uani 1 1 d .
O1 O 1.0187(3) 0.7448(3) 0.58173(7) 0.0727(9) Uani 1 1 d .
O2 O 1.1117(2) 0.9153(3) 0.61655(6) 0.0586(8) Uani 1 1 d .
O3 O 0.9387(2) 1.0374(2) 0.60508(5) 0.0449(6) Uani 1 1 d .
N1 N 0.8755(3) 0.8214(3) 0.60230(7) 0.0418(7) Uani 1 1 d .
C1 C 0.8826(3) 0.9277(3) 0.58672(8) 0.0388(8) Uani 1 1 d .
H1 H 0.9374 0.9450 0.5700 0.047 Uiso 1 1 calc R
C2 C 0.9254(3) 1.1408(3) 0.59738(8) 0.0422(9) Uani 1 1 d .
C3 C 0.8425(3) 1.1337(3) 0.57601(8) 0.0420(9) Uani 1 1 d .
C4 C 0.7612(4) 1.0099(4) 0.56072(8) 0.0460(9) Uani 1 1 d .
H4A H 0.7995 1.0129 0.5424 0.055 Uiso 1 1 calc R
H4B H 0.6763 0.9988 0.5575 0.055 Uiso 1 1 calc R
C5 C 0.7485(3) 0.8963(3) 0.57749(8) 0.0387(8) Uani 1 1 d .
H5 H 0.7134 0.8211 0.5649 0.046 Uiso 1 1 calc R
C6 C 0.6585(3) 0.8624(3) 0.60339(7) 0.0356(8) Uani 1 1 d .
H6 H 0.6818 0.9430 0.6133 0.043 Uiso 1 1 calc R
C7 C 0.6762(3) 0.7761(3) 0.62386(7) 0.0387(8) Uani 1 1 d .
H7 H 0.6137 0.7333 0.6377 0.046 Uiso 1 1 calc R
C8 C 0.7771(3) 0.7583(3) 0.62305(7) 0.0366(8) Uani 1 1 d .
C9 C 0.8068(3) 0.6767(3) 0.64059(8) 0.0414(9) Uani 1 1 d .
C10 C 0.9256(3) 0.6890(3) 0.63379(9) 0.0464(10) Uani 1 1 d .
C11 C 0.9727(4) 0.6181(4) 0.64740(11) 0.0645(13) Uani 1 1 d .
H11 H 1.0518 0.6266 0.6425 0.077 Uiso 1 1 calc R
C12 C 0.8974(5) 0.5349(4) 0.66840(12) 0.0759(15) Uani 1 1 d .
H12 H 0.9264 0.4866 0.6781 0.091 Uiso 1 1 calc R
C13 C 0.7790(5) 0.5216(4) 0.67546(11) 0.0681(13) Uani 1 1 d .
H13 H 0.7302 0.4646 0.6898 0.082 Uiso 1 1 calc R
C14 C 0.7322(4) 0.5905(4) 0.66178(9) 0.0523(10) Uani 1 1 d .
H14 H 0.6522 0.5800 0.6666 0.063 Uiso 1 1 calc R
C15 C 0.5190(3) 0.8030(3) 0.59426(7) 0.0348(8) Uani 1 1 d .
C16 C 0.4449(4) 0.6724(4) 0.58932(9) 0.0455(9) Uani 1 1 d .
H16 H 0.4818 0.6203 0.5908 0.055 Uiso 1 1 calc R
C17 C 0.3163(4) 0.6181(4) 0.58223(9) 0.0507(10) Uani 1 1 d .
H17 H 0.2673 0.5298 0.5791 0.061 Uiso 1 1 calc R
C18 C 0.2602(4) 0.6934(4) 0.57984(8) 0.0458(9) Uani 1 1 d .
H18 H 0.1732 0.6564 0.5753 0.055 Uiso 1 1 calc R
C19 C 0.3332(3) 0.8233(4) 0.58422(9) 0.0457(9) Uani 1 1 d .
H19 H 0.2961 0.8751 0.5823 0.055 Uiso 1 1 calc R
C20 C 0.4614(3) 0.8779(4) 0.59146(8) 0.0424(9) Uani 1 1 d .
H20 H 0.5100 0.9663 0.5945 0.051 Uiso 1 1 calc R
C21 C 0.8397(4) 1.2457(4) 0.56984(10) 0.0598(11) Uani 1 1 d .
H21 H 0.7851 1.2440 0.5556 0.072 Uiso 1 1 calc R
C22 C 0.9150(5) 1.3590(5) 0.58418(12) 0.0748(15) Uani 1 1 d .
H22 H 0.9128 1.4332 0.5794 0.090 Uiso 1 1 calc R
C23 C 0.9939(4) 1.3616(4) 0.60573(12) 0.0683(13) Uani 1 1 d .
H23 H 1.0437 1.4377 0.6157 0.082 Uiso 1 1 calc R
C24 C 0.9998(4) 1.2536(4) 0.61260(9) 0.0520(10) Uani 1 1 d .
H24 H 1.0529 1.2558 0.6272 0.062 Uiso 1 1 calc R
S2 S 0.53284(9) 0.22552(9) 0.51663(2) 0.0417(2) Uani 1 1 d .
O4 O 0.4446(3) 0.1987(3) 0.49414(6) 0.0639(8) Uani 1 1 d .
O5 O 0.5676(3) 0.1301(3) 0.52259(7) 0.0624(8) Uani 1 1 d .
O6 O 0.2918(2) 0.0674(2) 0.55005(6) 0.0457(6) Uani 1 1 d .
N2 N 0.4837(3) 0.2649(3) 0.54600(6) 0.0379(7) Uani 1 1 d .
C25 C 0.3941(3) 0.1643(3) 0.56575(8) 0.0398(8) Uani 1 1 d .
H25 H 0.4398 0.1269 0.5756 0.048 Uiso 1 1 calc R
C26 C 0.2030(3) 0.0987(3) 0.53929(8) 0.0419(9) Uani 1 1 d .
C27 C 0.1953(3) 0.2038(4) 0.54875(8) 0.0441(9) Uani 1 1 d .
C28 C 0.2808(4) 0.2875(4) 0.57214(8) 0.0485(10) Uani 1 1 d .
H28A H 0.2290 0.3025 0.5858 0.058 Uiso 1 1 calc R
H28B H 0.3437 0.3703 0.5643 0.058 Uiso 1 1 calc R
C29 C 0.3509(3) 0.2287(4) 0.58730(8) 0.0432(9) Uani 1 1 d .
H29 H 0.2903 0.1625 0.6004 0.052 Uiso 1 1 calc R
C30 C 0.4658(3) 0.3312(4) 0.60469(8) 0.0464(9) Uani 1 1 d .
H30 H 0.4371 0.3862 0.6137 0.056 Uiso 1 1 calc R
C31 C 0.5728(4) 0.4147(4) 0.58486(8) 0.0479(10) Uani 1 1 d .
H31 H 0.6376 0.4940 0.5915 0.057 Uiso 1 1 calc R
C32 C 0.5806(3) 0.3821(3) 0.55827(8) 0.0389(8) Uani 1 1 d .
C33 C 0.6824(3) 0.4521(3) 0.53748(8) 0.0393(8) Uani 1 1 d .
C34 C 0.6685(3) 0.3790(3) 0.51360(8) 0.0395(8) Uani 1 1 d .
C35 C 0.7532(4) 0.4254(4) 0.49121(9) 0.0523(10) Uani 1 1 d .
H35 H 0.7414 0.3751 0.4752 0.063 Uiso 1 1 calc R
C36 C 0.8559(4) 0.5488(5) 0.49327(9) 0.0623(12) Uani 1 1 d .
H36 H 0.9159 0.5822 0.4786 0.075 Uiso 1 1 calc R
C37 C 0.8710(4) 0.6234(4) 0.51671(11) 0.0629(12) Uani 1 1 d .
H37 H 0.9403 0.7072 0.5175 0.075 Uiso 1 1 calc R
C38 C 0.7856(4) 0.5763(4) 0.53893(9) 0.0512(10) Uani 1 1 d .
H38 H 0.7971 0.6274 0.5547 0.061 Uiso 1 1 calc R
C39 C 0.5085(4) 0.2748(4) 0.62809(8) 0.0498(10) Uani 1 1 d .
C40 C 0.6029(4) 0.2429(4) 0.62466(10) 0.0624(12) Uani 1 1 d .
H40 H 0.6450 0.2583 0.6073 0.075 Uiso 1 1 calc R
C41 C 0.6366(5) 0.1887(5) 0.64628(12) 0.0773(15) Uani 1 1 d .
H41 H 0.7005 0.1671 0.6436 0.093 Uiso 1 1 calc R
C42 C 0.5743(6) 0.1664(5) 0.67226(12) 0.0864(17) Uani 1 1 d .
H42 H 0.5957 0.1292 0.6870 0.104 Uiso 1 1 calc R
C43 C 0.4817(5) 0.1992(5) 0.67600(10) 0.0825(16) Uani 1 1 d .
H43 H 0.4401 0.1844 0.6934 0.099 Uiso 1 1 calc R
C44 C 0.4494(4) 0.2537(5) 0.65443(9) 0.0649(13) Uani 1 1 d .
H44 H 0.3869 0.2769 0.6574 0.078 Uiso 1 1 calc R
C45 C 0.1065(4) 0.2295(4) 0.53541(9) 0.0558(11) Uani 1 1 d .
H45 H 0.1005 0.3007 0.5410 0.067 Uiso 1 1 calc R
C46 C 0.0274(4) 0.1512(5) 0.51405(10) 0.0704(14) Uani 1 1 d .
H46 H -0.0301 0.1704 0.5051 0.085 Uiso 1 1 calc R
C47 C 0.0346(4) 0.0445(5) 0.50613(9) 0.0629(12) Uani 1 1 d .
H47 H -0.0208 -0.0102 0.4922 0.075 Uiso 1 1 calc R
C48 C 0.1215(4) 0.0180(4) 0.51838(9) 0.0553(11) Uani 1 1 d .
H48 H 0.1261 -0.0540 0.5127 0.066 Uiso 1 1 calc R

loop_
_atom_site_aniso_label
_atom_site_aniso_U_11
_atom_site_aniso_U_22
_atom_site_aniso_U_33
_atom_site_aniso_U_23
_atom_site_aniso_U_13
_atom_site_aniso_U_12
S1 0.0336(5) 0.0536(6) 0.0617(6) -0.0132(5) -0.0072(4) 0.0276(5)
O1 0.0636(19) 0.110(3) 0.072(2) -0.0324(19) -0.0115(16) 0.063(2)
O2 0.0353(14) 0.0533(17) 0.081(2) -0.0059(15) -0.0092(14) 0.0173(13)
O3 0.0433(14) 0.0410(14) 0.0476(15) -0.0069(12) -0.0124(12) 0.0190(12)
N1 0.0297(15) 0.0450(17) 0.056(2) 0.0025(15) 0.0032(14) 0.0230(14)
C1 0.0337(19) 0.043(2) 0.039(2) -0.0033(17) 0.0015(16) 0.0191(17)
C2 0.0337(19) 0.041(2) 0.051(2) 0.0029(18) 0.0083(17) 0.0178(17)
C3 0.0322(19) 0.043(2) 0.050(2) 0.0076(18) 0.0062(17) 0.0185(17)
C4 0.035(2) 0.060(2) 0.042(2) 0.0055(19) 0.0001(17) 0.0226(19)
C5 0.0285(17) 0.043(2) 0.042(2) -0.0049(17) -0.0011(16) 0.0160(16)
C6 0.0298(17) 0.0382(19) 0.040(2) -0.0028(16) 0.0001(15) 0.0178(15)
C7 0.0330(18) 0.048(2) 0.035(2) -0.0007(17) -0.0001(15) 0.0195(17)
C8 0.0336(18) 0.0384(19) 0.038(2) -0.0071(16) -0.0042(16) 0.0183(16)
C9 0.038(2) 0.0352(19) 0.049(2) -0.0119(18) -0.0120(17) 0.0164(17)
C10 0.039(2) 0.036(2) 0.064(3) -0.0134(18) -0.0167(19) 0.0188(17)
C11 0.055(3) 0.052(3) 0.097(4) -0.013(3) -0.026(3) 0.035(2)
C12 0.079(4) 0.050(3) 0.103(4) 0.002(3) -0.034(3) 0.034(3)
C13 0.069(3) 0.050(3) 0.079(3) 0.002(2) -0.021(3) 0.024(2)
C14 0.053(2) 0.043(2) 0.055(3) -0.005(2) -0.014(2) 0.020(2)
C15 0.0290(17) 0.0401(19) 0.040(2) 0.0046(16) 0.0053(15) 0.0206(16)
C16 0.039(2) 0.042(2) 0.064(3) -0.0035(19) -0.0032(18) 0.0267(18)
C17 0.035(2) 0.042(2) 0.071(3) -0.005(2) -0.0042(19) 0.0167(18)
C18 0.0308(18) 0.052(2) 0.056(2) 0.0050(19) -0.0006(17) 0.0217(18)
C19 0.040(2) 0.049(2) 0.060(3) 0.0106(19) 0.0028(18) 0.0307(19)
C20 0.038(2) 0.0353(19) 0.054(2) 0.0081(17) 0.0059(17) 0.0180(17)
C21 0.047(2) 0.061(3) 0.079(3) 0.016(2) 0.009(2) 0.033(2)
C22 0.062(3) 0.049(3) 0.119(5) 0.014(3) 0.019(3) 0.031(2)
C23 0.057(3) 0.044(2) 0.097(4) -0.011(2) 0.012(3) 0.020(2)
C24 0.037(2) 0.047(2) 0.064(3) -0.008(2) 0.0064(19) 0.0153(18)
S2 0.0398(5) 0.0413(5) 0.0447(5) -0.0094(4) -0.0025(4) 0.0209(4)
O4 0.0523(17) 0.079(2) 0.0477(18) -0.0150(15) -0.0115(14) 0.0234(16)
O5 0.0633(18) 0.0470(16) 0.088(2) -0.0057(15) 0.0068(16) 0.0356(15)
O6 0.0391(14) 0.0318(13) 0.0601(16) -0.0041(12) -0.0042(12) 0.0131(11)
N2 0.0371(16) 0.0337(15) 0.0413(17) -0.0055(13) 0.0038(14) 0.0164(13)
C25 0.0361(19) 0.0328(18) 0.047(2) -0.0014(17) -0.0049(17) 0.0147(16)
C26 0.0287(18) 0.041(2) 0.047(2) 0.0005(17) 0.0022(17) 0.0111(17)
C27 0.036(2) 0.047(2) 0.045(2) 0.0004(19) 0.0051(18) 0.0175(18)
C28 0.044(2) 0.050(2) 0.056(3) -0.0075(19) 0.0025(19) 0.0268(19)
C29 0.036(2) 0.043(2) 0.045(2) 0.0022(17) 0.0041(16) 0.0147(17)
C30 0.044(2) 0.050(2) 0.041(2) -0.0102(18) -0.0007(18) 0.0205(18)
C31 0.044(2) 0.039(2) 0.047(2) -0.0064(18) -0.0002(18) 0.0109(18)
C32 0.0375(19) 0.0346(19) 0.045(2) -0.0025(16) -0.0015(16) 0.0180(16)
C33 0.038(2) 0.0364(19) 0.042(2) 0.0000(17) -0.0028(17) 0.0174(17)
C34 0.0397(19) 0.0415(19) 0.040(2) -0.0001(17) -0.0008(17) 0.0224(17)
C35 0.053(2) 0.062(3) 0.045(2) 0.000(2) 0.005(2) 0.032(2)
C36 0.049(3) 0.071(3) 0.059(3) 0.009(2) 0.016(2) 0.024(2)
C37 0.043(2) 0.052(3) 0.074(3) 0.005(2) 0.004(2) 0.010(2)
C38 0.043(2) 0.043(2) 0.055(3) -0.0058(19) -0.0019(19) 0.0119(19)
C39 0.045(2) 0.050(2) 0.039(2) -0.0064(18) -0.0017(18) 0.0128(19)
C40 0.062(3) 0.076(3) 0.050(3) -0.006(2) -0.002(2) 0.036(2)
C41 0.082(4) 0.081(4) 0.076(4) -0.013(3) -0.024(3) 0.046(3)
C42 0.090(4) 0.084(4) 0.066(4) 0.005(3) -0.029(3) 0.028(3)
C43 0.072(4) 0.103(4) 0.044(3) 0.012(3) -0.009(2) 0.022(3)
C44 0.048(2) 0.084(3) 0.044(3) -0.004(2) -0.002(2) 0.019(2)
C45 0.048(2) 0.069(3) 0.059(3) 0.007(2) 0.007(2) 0.035(2)
C46 0.047(3) 0.105(4) 0.057(3) 0.015(3) -0.001(2) 0.037(3)
C47 0.042(2) 0.084(3) 0.048(3) -0.002(2) -0.004(2) 0.021(2)
C48 0.037(2) 0.055(2) 0.057(3) -0.006(2) 0.003(2) 0.011(2)

loop_
_atom_type_symbol
_atom_type_description
_atom_type_scat_dispersion_real
_atom_type_scat_dispersion_imag
_atom_type_scat_source
C C 0.0030 0.0020 'International Tables Vol C Tables 4.2.6.8 and 6.1.1.4'
H H 0.0000 0.0000 'International Tables Vol C Tables 4.2.6.8 and 6.1.1.4'
N N 0.0060 0.0030 'International Tables Vol C Tables 4.2.6.8 and 6.1.1.4'
O O 0.0110 0.0060 'International Tables Vol C Tables 4.2.6.8 and 6.1.1.4'
S S 0.1250 0.1230 'International Tables Vol C Tables 4.2.6.8 and 6.1.1.4'

loop_
_geom_angle_atom_site_label_1
_geom_angle_atom_site_label_2
_geom_angle_atom_site_label_3
_geom_angle
O1 S1 N1 108.76(17)
O1 S1 C10 112.6(2)
O2 S1 O1 116.18(19)
O2 S1 N1 112.05(16)
O2 S1 C10 112.36(18)
N1 S1 C10 92.38(17)
C2 O3 C1 117.1(3)
C1 N1 S1 122.7(2)
C8 N1 S1 114.1(2)
C8 N1 C1 119.3(3)
O3 C1 N1 107.3(3)
O3 C1 H1 109.6
O3 C1 C5 110.7(3)
N1 C1 H1 109.6
N1 C1 C5 109.9(3)
C5 C1 H1 109.6
O3 C2 C3 122.6(3)
O3 C2 C24 115.7(3)
C3 C2 C24 121.7(4)
C2 C3 C4 120.2(3)
C2 C3 C21 117.1(4)
C21 C3 C4 122.7(4)
C3 C4 H4A 109.4
C3 C4 H4B 109.4
C3 C4 C5 111.3(3)
H4A C4 H4B 108.0
C5 C4 H4A 109.4
C5 C4 H4B 109.4
C1 C5 H5 108.3
C1 C5 C6 110.6(3)
C4 C5 C1 107.9(3)
C4 C5 H5 108.3
C4 C5 C6 113.2(3)
C6 C5 H5 108.3
C5 C6 H6 107.6
C7 C6 C5 111.7(3)
C7 C6 H6 107.6
C7 C6 C15 111.1(3)
C15 C6 C5 111.1(3)
C15 C6 H6 107.6
C6 C7 H7 118.5
C8 C7 C6 122.9(3)
C8 C7 H7 118.5
N1 C8 C9 109.4(3)
C7 C8 N1 120.8(3)
C7 C8 C9 129.8(3)
C10 C9 C8 112.2(3)
C14 C9 C8 128.7(3)
C14 C9 C10 119.1(4)
C9 C10 S1 111.3(3)
C11 C10 S1 126.4(3)
C11 C10 C9 122.4(4)
C10 C11 H11 121.5
C12 C11 C10 117.1(4)
C12 C11 H11 121.5
C11 C12 H12 119.4
C11 C12 C13 121.3(4)
C13 C12 H12 119.4
C12 C13 H13 119.3
C14 C13 C12 121.4(5)
C14 C13 H13 119.3
C9 C14 H14 120.6
C13 C14 C9 118.8(4)
C13 C14 H14 120.6
C16 C15 C6 121.0(3)
C16 C15 C20 118.2(3)
C20 C15 C6 120.8(3)
C15 C16 H16 119.7
C15 C16 C17 120.6(3)
C17 C16 H16 119.7
C16 C17 H17 119.7
C18 C17 C16 120.5(4)
C18 C17 H17 119.7
C17 C18 H18 120.3
C19 C18 C17 119.4(3)
C19 C18 H18 120.3
C18 C19 H19 119.8
C18 C19 C20 120.3(3)
C20 C19 H19 119.8
C15 C20 H20 119.5
C19 C20 C15 121.0(3)
C19 C20 H20 119.5
C3 C21 H21 119.0
C22 C21 C3 121.9(4)
C22 C21 H21 119.0
C21 C22 H22 120.3
C21 C22 C23 119.3(4)
C23 C22 H22 120.3
C22 C23 H23 119.6
C24 C23 C22 120.8(4)
C24 C23 H23 119.6
C2 C24 H24 120.5
C23 C24 C2 119.1(4)
C23 C24 H24 120.5
O4 S2 O5 116.71(19)
O4 S2 N2 110.96(17)
O4 S2 C34 111.94(18)
O5 S2 N2 110.50(17)
O5 S2 C34 111.61(17)
N2 S2 C34 92.56(16)
C26 O6 C25 116.0(3)
C25 N2 S2 120.7(2)
C32 N2 S2 112.9(2)
C32 N2 C25 116.8(3)
O6 C25 N2 108.7(3)
O6 C25 H25 109.1
O6 C25 C29 113.3(3)
N2 C25 H25 109.1
N2 C25 C29 107.6(3)
C29 C25 H25 109.1
C27 C26 O6 122.5(3)
C27 C26 C48 121.4(4)
C48 C26 O6 116.1(4)
C26 C27 C28 120.9(3)
C26 C27 C45 117.5(4)
C45 C27 C28 121.7(4)
C27 C28 H28A 109.0
C27 C28 H28B 109.0
C27 C28 C29 112.8(3)
H28A C28 H28B 107.8
C29 C28 H28A 109.0
C29 C28 H28B 109.0
C25 C29 C28 109.3(3)
C25 C29 H29 108.3
C25 C29 C30 111.4(3)
C28 C29 H29 108.3
C28 C29 C30 111.1(3)
C30 C29 H29 108.3
C29 C30 H30 107.1
C31 C30 C29 109.0(3)
C31 C30 H30 107.1
C31 C30 C39 112.8(3)
C39 C30 C29 113.5(3)
C39 C30 H30 107.1
C30 C31 H31 118.2
C32 C31 C30 123.7(3)
C32 C31 H31 118.2
N2 C32 C33 109.2(3)
C31 C32 N2 122.1(3)
C31 C32 C33 128.7(3)
C34 C33 C32 112.4(3)
C38 C33 C32 128.8(4)
C38 C33 C34 118.8(4)
C33 C34 S2 110.7(3)
C35 C34 S2 126.8(3)
C35 C34 C33 122.6(3)
C34 C35 H35 121.2
C34 C35 C36 117.6(4)
C36 C35 H35 121.2
C35 C36 H36 119.6
C35 C36 C37 120.8(4)
C37 C36 H36 119.6
C36 C37 H37 119.4
C38 C37 C36 121.2(4)
C38 C37 H37 119.4
C33 C38 H38 120.4
C37 C38 C33 119.1(4)
C37 C38 H38 120.4
C40 C39 C30 123.3(4)
C40 C39 C44 118.1(4)
C44 C39 C30 118.6(4)
C39 C40 H40 119.2
C39 C40 C41 121.5(5)
C41 C40 H40 119.2
C40 C41 H41 120.4
C40 C41 C42 119.2(5)
C42 C41 H41 120.4
C41 C42 H42 120.1
C43 C42 C41 119.8(5)
C43 C42 H42 120.1
C42 C43 H43 119.7
C42 C43 C44 120.6(5)
C44 C43 H43 119.7
C39 C44 H44 119.6
C43 C44 C39 120.8(5)
C43 C44 H44 119.6
C27 C45 H45 119.4
C46 C45 C27 121.3(4)
C46 C45 H45 119.4
C45 C46 H46 120.3
C47 C46 C45 119.3(4)
C47 C46 H46 120.3
C46 C47 H47 119.6
C48 C47 C46 120.9(4)
C48 C47 H47 119.6
C26 C48 H48 120.2
C47 C48 C26 119.6(4)
C47 C48 H48 120.2

loop_
_geom_bond_atom_site_label_1
_geom_bond_atom_site_label_2
_geom_bond_distance
S1 O1 1.423(3)
S1 O2 1.420(3)
S1 N1 1.660(3)
S1 C10 1.741(4)
O3 C1 1.429(4)
O3 C2 1.373(4)
N1 C1 1.435(5)
N1 C8 1.423(5)
C1 H1 0.9800
C1 C5 1.519(5)
C2 C3 1.386(5)
C2 C24 1.390(5)
C3 C4 1.491(5)
C3 C21 1.390(5)
C4 H4A 0.9700
C4 H4B 0.9700
C4 C5 1.514(5)
C5 H5 0.9800
C5 C6 1.542(5)
C6 H6 0.9800
C6 C7 1.504(5)
C6 C15 1.515(4)
C7 H7 0.9300
C7 C8 1.329(5)
C8 C9 1.453(5)
C9 C10 1.393(5)
C9 C14 1.392(6)
C10 C11 1.390(5)
C11 H11 0.9300
C11 C12 1.374(7)
C12 H12 0.9300
C12 C13 1.386(7)
C13 H13 0.9300
C13 C14 1.368(6)
C14 H14 0.9300
C15 C16 1.378(5)
C15 C20 1.385(5)
C16 H16 0.9300
C16 C17 1.380(5)
C17 H17 0.9300
C17 C18 1.373(5)
C18 H18 0.9300
C18 C19 1.366(5)
C19 H19 0.9300
C19 C20 1.378(5)
C20 H20 0.9300
C21 H21 0.9300
C21 C22 1.374(7)
C22 H22 0.9300
C22 C23 1.377(7)
C23 H23 0.9300
C23 C24 1.369(6)
C24 H24 0.9300
S2 O4 1.416(3)
S2 O5 1.426(3)
S2 N2 1.662(3)
S2 C34 1.748(4)
O6 C25 1.404(4)
O6 C26 1.388(4)
N2 C25 1.475(5)
N2 C32 1.422(4)
C25 H25 0.9800
C25 C29 1.514(5)
C26 C27 1.382(5)
C26 C48 1.384(5)
C27 C28 1.497(5)
C27 C45 1.396(5)
C28 H28A 0.9700
C28 H28B 0.9700
C28 C29 1.518(5)
C29 H29 0.9800
C29 C30 1.544(5)
C30 H30 0.9800
C30 C31 1.495(5)
C30 C39 1.510(6)
C31 H31 0.9300
C31 C32 1.330(5)
C32 C33 1.459(5)
C33 C34 1.384(5)
C33 C38 1.381(5)
C34 C35 1.374(5)
C35 H35 0.9300
C35 C36 1.374(6)
C36 H36 0.9300
C36 C37 1.375(6)
C37 H37 0.9300
C37 C38 1.372(6)
C38 H38 0.9300
C39 C40 1.373(6)
C39 C44 1.388(6)
C40 H40 0.9300
C40 C41 1.373(7)
C41 H41 0.9300
C41 C42 1.389(8)
C42 H42 0.9300
C42 C43 1.361(8)
C43 H43 0.9300
C43 C44 1.364(7)
C44 H44 0.9300
C45 H45 0.9300
C45 C46 1.379(6)
C46 H46 0.9300
C46 C47 1.374(7)
C47 H47 0.9300
C47 C48 1.360(6)
C48 H48 0.9300

loop_
_geom_torsion_atom_site_label_1
_geom_torsion_atom_site_label_2
_geom_torsion_atom_site_label_3
_geom_torsion_atom_site_label_4
_geom_torsion
S1 N1 C1 O3 -79.5(3)
S1 N1 C1 C5 160.1(2)
S1 N1 C8 C7 173.3(3)
S1 N1 C8 C9 -8.0(4)
S1 C10 C11 C12 179.6(3)
O1 S1 N1 C1 -80.2(3)
O1 S1 N1 C8 122.4(3)
O1 S1 C10 C9 -116.4(3)
O1 S1 C10 C11 63.3(4)
O2 S1 N1 C1 49.6(3)
O2 S1 N1 C8 -107.8(3)
O2 S1 C10 C9 110.1(3)
O2 S1 C10 C11 -70.2(4)
O3 C1 C5 C4 62.7(4)
O3 C1 C5 C6 -61.6(4)
O3 C2 C3 C4 1.2(5)
O3 C2 C3 C21 -178.8(3)
O3 C2 C24 C23 178.6(4)
N1 S1 C10 C9 -4.9(3)
N1 S1 C10 C11 174.8(4)
N1 C1 C5 C4 -178.9(3)
N1 C1 C5 C6 56.8(4)
N1 C8 C9 C10 4.1(4)
N1 C8 C9 C14 -174.4(4)
C1 O3 C2 C3 11.8(5)
C1 O3 C2 C24 -168.8(3)
C1 N1 C8 C7 15.1(5)
C1 N1 C8 C9 -166.3(3)
C1 C5 C6 C7 -42.9(4)
C1 C5 C6 C15 -167.5(3)
C2 O3 C1 N1 -164.0(3)
C2 O3 C1 C5 -44.1(4)
C2 C3 C4 C5 19.2(5)
C2 C3 C21 C22 -0.1(6)
C3 C2 C24 C23 -2.0(6)
C3 C4 C5 C1 -49.1(4)
C3 C4 C5 C6 73.7(4)
C3 C21 C22 C23 -1.4(7)
C4 C3 C21 C22 179.8(4)
C4 C5 C6 C7 -164.1(3)
C4 C5 C6 C15 71.2(4)
C5 C6 C7 C8 15.2(5)
C5 C6 C15 C16 86.3(4)
C5 C6 C15 C20 -95.6(4)
C6 C7 C8 N1 0.0(5)
C6 C7 C8 C9 -178.3(3)
C6 C15 C16 C17 177.1(4)
C6 C15 C20 C19 -177.5(3)
C7 C6 C15 C16 -38.6(4)
C7 C6 C15 C20 139.4(3)
C7 C8 C9 C10 -177.4(4)
C7 C8 C9 C14 4.1(7)
C8 N1 C1 O3 76.9(4)
C8 N1 C1 C5 -43.6(4)
C8 C9 C10 S1 1.1(4)
C8 C9 C10 C11 -178.6(4)
C8 C9 C14 C13 179.1(4)
C9 C10 C11 C12 -0.7(6)
C10 S1 N1 C1 165.0(3)
C10 S1 N1 C8 7.5(3)
C10 C9 C14 C13 0.7(6)
C10 C11 C12 C13 0.6(7)
C11 C12 C13 C14 0.1(7)
C12 C13 C14 C9 -0.8(7)
C14 C9 C10 S1 179.8(3)
C14 C9 C10 C11 0.1(6)
C15 C6 C7 C8 139.9(3)
C15 C16 C17 C18 0.3(6)
C16 C15 C20 C19 0.7(6)
C16 C17 C18 C19 0.8(6)
C17 C18 C19 C20 -1.1(6)
C18 C19 C20 C15 0.4(6)
C20 C15 C16 C17 -1.0(6)
C21 C3 C4 C5 -160.8(3)
C21 C22 C23 C24 1.3(7)
C22 C23 C24 C2 0.3(6)
C24 C2 C3 C4 -178.1(3)
C24 C2 C3 C21 1.8(5)
S2 N2 C25 O6 -47.5(4)
S2 N2 C25 C29 -170.6(2)
S2 N2 C32 C31 -163.5(3)
S2 N2 C32 C33 15.7(4)
S2 C34 C35 C36 -178.7(3)
O4 S2 N2 C25 86.3(3)
O4 S2 N2 C32 -128.7(3)
O4 S2 C34 C33 122.0(3)
O4 S2 C34 C35 -58.3(4)
O5 S2 N2 C25 -44.7(3)
O5 S2 N2 C32 100.3(3)
O5 S2 C34 C33 -105.0(3)
O5 S2 C34 C35 74.6(4)
O6 C25 C29 C28 -58.7(4)
O6 C25 C29 C30 178.1(3)
O6 C26 C27 C28 -2.1(5)
O6 C26 C27 C45 176.9(3)
O6 C26 C48 C47 -177.9(4)
N2 S2 C34 C33 8.2(3)
N2 S2 C34 C35 -172.1(3)
N2 C25 C29 C28 61.5(4)
N2 C25 C29 C30 -61.7(4)
N2 C32 C33 C34 -9.4(4)
N2 C32 C33 C38 170.8(4)
C25 O6 C26 C27 -15.4(5)
C25 O6 C26 C48 164.7(3)
C25 N2 C32 C31 -17.0(5)
C25 N2 C32 C33 162.2(3)
C25 C29 C30 C31 47.5(4)
C25 C29 C30 C39 -79.1(4)
C26 O6 C25 N2 -73.0(4)
C26 O6 C25 C29 46.5(4)
C26 C27 C28 C29 -11.9(5)
C26 C27 C45 C46 1.5(6)
C27 C26 C48 C47 2.2(6)
C27 C28 C29 C25 39.7(4)
C27 C28 C29 C30 163.1(3)
C27 C45 C46 C47 1.2(6)
C28 C27 C45 C46 -179.5(4)
C28 C29 C30 C31 -74.6(4)
C28 C29 C30 C39 158.8(3)
C29 C30 C31 C32 -17.8(5)
C29 C30 C39 C40 92.1(5)
C29 C30 C39 C44 -87.7(4)
C30 C31 C32 N2 2.2(6)
C30 C31 C32 C33 -176.8(4)
C30 C39 C40 C41 -178.3(4)
C30 C39 C44 C43 177.9(4)
C31 C30 C39 C40 -32.6(5)
C31 C30 C39 C44 147.7(4)
C31 C32 C33 C34 169.8(4)
C31 C32 C33 C38 -10.1(7)
C32 N2 C25 O6 168.8(3)
C32 N2 C25 C29 45.8(4)
C32 C33 C34 S2 -0.5(4)
C32 C33 C34 C35 179.8(3)
C32 C33 C38 C37 179.9(4)
C33 C34 C35 C36 0.9(6)
C34 S2 N2 C25 -159.0(3)
C34 S2 N2 C32 -14.0(3)
C34 C33 C38 C37 0.0(6)
C34 C35 C36 C37 -1.4(6)
C35 C36 C37 C38 1.2(7)
C36 C37 C38 C33 -0.5(7)
C38 C33 C34 S2 179.4(3)
C38 C33 C34 C35 -0.3(5)
C39 C30 C31 C32 109.3(4)
C39 C40 C41 C42 -0.4(8)
C40 C39 C44 C43 -1.8(7)
C40 C41 C42 C43 -0.5(8)
C41 C42 C43 C44 0.1(8)
C42 C43 C44 C39 1.1(8)
C44 C39 C40 C41 1.5(7)
C45 C27 C28 C29 169.1(4)
C45 C46 C47 C48 -2.3(7)
C46 C47 C48 C26 0.6(6)
C48 C26 C27 C28 177.7(4)
C48 C26 C27 C45 -3.2(6)
